data_1537242
loop_
_publ_author_name
'Ruck, M.'
'Schmidt, P.'

_publ_section_title
;
 Synthesen und Kristallstrukturen der homoeotypen Selenitbromide Bi8 (Se
 O3)9 Br6 und Cs Sm21 (Se O3)24 Br16
;
_journal_name_full 'Zeitschrift fuer Anorganische und Allgemeine Chemie'
_journal_page_first 2133
_journal_page_last 2143
_journal_volume 629
_journal_year 2003
_chemical_formula_sum 'Br16 Cs O72 Se24 Sm21'
_chemical_name_systematic 'Cs Sm21 (Se O3)24 Br16'
_space_group_crystal_system orthorhombic
_space_group_IT_number 68
_space_group_name_Hall '-B 2b 2ab'
_space_group_name_H-M_alt 'B b a b :2'
_cell_angle_alpha 90
_cell_angle_beta 90
_cell_angle_gamma 90
_cell_formula_units_Z 2
_cell_length_a 15.797
_cell_length_b 15.797
_cell_length_c 17.963
_cell_volume 4482.581
_citation_journal_id_ASTM ZAACAB
_cod_data_source_file Ruck_ZAACAB_2003_1126.cif
_cod_data_source_block Br16Cs1O72Se24Sm21
_cod_original_sg_symbol_H-M 'B b a b :2'
_cod_original_formula_sum 'Br16 Cs1 O72 Se24 Sm21'
_cod_database_code 1537242

loop_
_space_group_symop_id
_space_group_symop_operation_xyz
1 x,y,z
2 -x+1/2,y,-z
3 x+1/2,-y+1/2,-z
4 -x,-y+1/2,z
5 -x,-y,-z
6 x-1/2,-y,z
7 -x-1/2,y-1/2,z
8 x,y-1/2,-z
9 x+1/2,y,z+1/2
10 -x+1,y,-z+1/2
11 x+1,-y+1/2,-z+1/2
12 -x+1/2,-y+1/2,z+1/2
13 -x+1/2,-y,-z+1/2
14 x,-y,z+1/2
15 -x,y-1/2,z+1/2
16 x+1/2,y-1/2,-z+1/2

loop_
_atom_site_label
_atom_site_type_symbol
_atom_site_fract_x
_atom_site_fract_y
_atom_site_fract_z
_atom_site_occupancy
_atom_site_U_iso_or_equiv
O5 O-2 0.1306 0.2548 0.339 1 0.0
Sm4 Sm+3 0.25 0 0.25 1 0.0
Sm3 Sm+3 0.24082 0.25 0.25 1 0.0
Se1 Se+4 0.37808 0.10184 0.12713 1 0.0
Br1 Br-1 0 0 0 1 0.0
Sm2 Sm+3 0 0.00995 0.25 1 0.0
Se2 Se+4 0.35255 0.37246 0.12953 1 0.0
Br3 Br-1 0.25 -0.00943 0 1 0.0
O8 O-2 0.1385 0.111 0.2307 1 0.0
Cs5 Cs+1 0.1201 0.36901 0.08262 0.125 0.0
Br4 Br-1 0.25 0.25599 0 1 0.0
Sm5 Sm+3 0.1201 0.36901 0.08262 0.875 0.0
O6 O-2 0.0044 0.3758 0.3522 1 0.0
O1 O-2 0.3784 0.0423 0.3175 1 0.0
O9 O-2 0.2931 0.1298 0.1795 1 0.0
Br2 Br-1 0 0.25 -0.00217 1 0.0
O7 O-2 0.1244 0.0043 0.346 1 0.0
O3 O-2 0.2467 0.1255 0.3443 1 0.0
Se3 Se+4 0.11057 0.13918 0.14162 1 0.0
O2 O-2 0.3756 0.2885 0.1827 1 0.0
Sm1 Sm+3 0.5 0.25 0.25 1 0.0
O4 O-2 0.4625 0.1265 0.1802 1 0.0
